data_4070758
loop_
_publ_author_name
'Eckensberger, U. David'
'Kunz, Kerstin'
'Bolte, Michael'
'Lerner, Hans-Wolfram'
'Wagner, Matthias'

_publ_section_title
;
 Synthesis and Structural Characterization of the Diborylated
 Organometallics
 1,3-Bis(dibromoboryl)-1&#x2032;,2&#x2032;,3&#x2032;,4&#x2032;,5&#x2032;-(pentamethyl)ferrocene
 and 1,3-Bis(dibromoboryl)cymantrene
;
_journal_issue 4
_journal_name_full Organometallics
_journal_page_first 764
_journal_paper_doi 10.1021/om700995q
_journal_volume 27
_journal_year 2008
_chemical_formula_sum 'C15 H18 B2 Br4 Fe'
_chemical_formula_weight 595.40
_chemical_name_systematic ?
_space_group_IT_number 14
_symmetry_cell_setting monoclinic
_symmetry_space_group_name_Hall '-P 2ybc'
_symmetry_space_group_name_H-M 'P 1 21/c 1'
_atom_sites_solution_hydrogens geom
_atom_sites_solution_primary direct
_atom_sites_solution_secondary difmap
_audit_creation_method SHELXL-97
_cell_angle_alpha 90.00
_cell_angle_beta 93.375(6)
_cell_angle_gamma 90.00
_cell_formula_units_Z 8
_cell_length_a 15.0877(10)
_cell_length_b 18.6584(11)
_cell_length_c 13.8304(11)
_cell_measurement_reflns_used 47387
_cell_measurement_temperature 173(2)
_cell_measurement_theta_max 25.7
_cell_measurement_theta_min 3.5
_cell_volume 3886.7(5)
_computing_cell_refinement 'X-Area (Stoe & Cie, 2001)'
_computing_data_collection 'X-Area (Stoe & Cie, 2001)'
_computing_data_reduction 'X-Area (Stoe & Cie, 2001)'
_computing_molecular_graphics 'XP in SHELXTL-Plus (Sheldrick, 1991)'
_computing_publication_material SHELXL97
_computing_structure_refinement 'SHELXL97 (Sheldrick, 1997) '
_computing_structure_solution 'SHELXS97 (Sheldrick, 1990) '
_diffrn_ambient_temperature 173(2)
_diffrn_measured_fraction_theta_full 0.997
_diffrn_measured_fraction_theta_max 0.983
_diffrn_measurement_device_type 'STOE IPDS II two-circle-diffractometer'
_diffrn_measurement_method \w
_diffrn_radiation_monochromator graphite
_diffrn_radiation_source 'fine-focus sealed tube'
_diffrn_radiation_type MoK\a
_diffrn_radiation_wavelength 0.71073
_diffrn_reflns_av_R_equivalents 0.0999
_diffrn_reflns_av_sigmaI/netI 0.0795
_diffrn_reflns_limit_h_max 18
_diffrn_reflns_limit_h_min -18
_diffrn_reflns_limit_k_max 22
_diffrn_reflns_limit_k_min -22
_diffrn_reflns_limit_l_max 16
_diffrn_reflns_limit_l_min -16
_diffrn_reflns_number 64011
_diffrn_reflns_theta_full 25.00
_diffrn_reflns_theta_max 25.80
_diffrn_reflns_theta_min 3.48
_diffrn_standards_number 0
_exptl_absorpt_coefficient_mu 8.992
_exptl_absorpt_correction_T_max 0.2215
_exptl_absorpt_correction_T_min 0.1802
_exptl_absorpt_correction_type multi-scan
_exptl_absorpt_process_details 'MULABS (Spek, 2003; Blessing, 1995)'
_exptl_crystal_colour 'dark violet'
_exptl_crystal_density_diffrn 2.035
_exptl_crystal_density_method 'not measured'
_exptl_crystal_description block
_exptl_crystal_F_000 2272
_exptl_crystal_size_max 0.29
_exptl_crystal_size_mid 0.27
_exptl_crystal_size_min 0.24
_refine_diff_density_max 0.718
_refine_diff_density_min -1.134
_refine_diff_density_rms 0.174
_refine_ls_extinction_method none
_refine_ls_goodness_of_fit_ref 1.096
_refine_ls_hydrogen_treatment mixed
_refine_ls_matrix_type full
_refine_ls_number_parameters 388
_refine_ls_number_reflns 7368
_refine_ls_number_restraints 75
_refine_ls_restrained_S_all 1.091
_refine_ls_R_factor_all 0.0983
_refine_ls_R_factor_gt 0.0709
_refine_ls_shift/su_max 0.001
_refine_ls_shift/su_mean 0.000
_refine_ls_structure_factor_coef Fsqd
_refine_ls_weighting_details 'calc w=1/[\s^2^(Fo^2^)+(0.0636P)^2^+12.9740P] where P=(Fo^2^+2Fc^2^)/3'
_refine_ls_weighting_scheme calc
_refine_ls_wR_factor_gt 0.1557
_refine_ls_wR_factor_ref 0.1701
_reflns_number_gt 5510
_reflns_number_total 7368
_reflns_threshold_expression I>2\s(I)
_cod_data_source_file om700995q-file001.cif
_cod_data_source_block wa732
_cod_depositor_comments
;
The following automatic conversions were performed:

'_symmetry_cell_setting' value 'Monoclinic' changed to 'monoclinic'
according to /home/saulius/struct/CIF-dictionaries/cif_core.dic
dictionary named 'cif_core.dic' version 2.4.1 from 2010-06-29.

Automatic conversion script
Id: cif_fix_values 1715 2011-07-08 13:25:40Z adriana 
;
_cod_original_sg_symbol_H-M 'P 21/c'
_cod_database_code 4070758

loop_
_symmetry_equiv_pos_as_xyz
'x, y, z'
'-x, y+1/2, -z+1/2'
'-x, -y, -z'
'x, -y-1/2, z-1/2'

loop_
_atom_site_label
_atom_site_type_symbol
_atom_site_fract_x
_atom_site_fract_y
_atom_site_fract_z
_atom_site_U_iso_or_equiv
_atom_site_adp_type
_atom_site_occupancy
_atom_site_symmetry_multiplicity
_atom_site_calc_flag
_atom_site_refinement_flags
_atom_site_disorder_assembly
_atom_site_disorder_group
Fe1 Fe 0.46307(7) 0.73215(6) 0.44861(8) 0.0279(3) Uani 1 1 d . . .
B1 B 0.3108(7) 0.6503(6) 0.3321(7) 0.039(2) Uani 1 1 d . . .
Br2 Br 0.31362(7) 0.54774(5) 0.33610(9) 0.0548(3) Uani 1 1 d . . .
Br1 Br 0.19724(6) 0.69595(6) 0.33035(8) 0.0511(3) Uani 1 1 d . . .
B3 B 0.5314(7) 0.8646(6) 0.3376(7) 0.037(2) Uani 1 1 d . . .
Br3 Br 0.45634(7) 0.94774(5) 0.33717(9) 0.0545(3) Uani 1 1 d . . .
Br4 Br 0.65803(7) 0.88249(6) 0.34651(8) 0.0543(3) Uani 1 1 d . . .
C1 C 0.3959(5) 0.6937(5) 0.3239(6) 0.0345(19) Uani 1 1 d . . .
C2 C 0.4026(5) 0.7709(5) 0.3228(6) 0.0319(18) Uani 1 1 d . . .
H2 H 0.3537 0.8031 0.3195 0.038 Uiso 1 1 calc R . .
C3 C 0.4946(6) 0.7913(5) 0.3276(6) 0.0350(19) Uani 1 1 d . . .
C4 C 0.5448(6) 0.7242(5) 0.3342(6) 0.0335(18) Uani 1 1 d . . .
H4 H 0.6077 0.7204 0.3387 0.040 Uiso 1 1 calc R . .
C5 C 0.4852(5) 0.6665(5) 0.3327(6) 0.0335(18) Uani 1 1 d . . .
H5 H 0.5012 0.6173 0.3368 0.040 Uiso 1 1 calc R . .
C11 C 0.4002(6) 0.6949(5) 0.5691(6) 0.040(2) Uani 1 1 d D . .
C12 C 0.4031(6) 0.7718(5) 0.5682(6) 0.044(2) Uani 1 1 d D . .
C13 C 0.4940(7) 0.7933(5) 0.5721(7) 0.047(2) Uani 1 1 d D . .
C14 C 0.5476(6) 0.7288(5) 0.5731(6) 0.042(2) Uani 1 1 d D . .
C15 C 0.4885(6) 0.6698(5) 0.5685(6) 0.039(2) Uani 1 1 d D . .
C21 C 0.3185(8) 0.6501(8) 0.5766(8) 0.078(4) Uani 1 1 d D . .
H21A H 0.3126 0.6364 0.6444 0.117 Uiso 1 1 calc R . .
H21B H 0.3233 0.6068 0.5371 0.117 Uiso 1 1 calc R . .
H21C H 0.2663 0.6776 0.5533 0.117 Uiso 1 1 calc R . .
C22 C 0.3233(9) 0.8206(8) 0.5689(8) 0.091(5) Uani 1 1 d D . .
H22A H 0.2771 0.8032 0.5219 0.136 Uiso 1 1 calc R . .
H22B H 0.3406 0.8693 0.5514 0.136 Uiso 1 1 calc R . .
H22C H 0.3004 0.8209 0.6337 0.136 Uiso 1 1 calc R . .
C23 C 0.5281(12) 0.8671(6) 0.5828(8) 0.091(5) Uani 1 1 d D . .
H23A H 0.5408 0.8777 0.6516 0.137 Uiso 1 1 calc R . .
H23B H 0.4835 0.9008 0.5556 0.137 Uiso 1 1 calc R . .
H23C H 0.5827 0.8718 0.5483 0.137 Uiso 1 1 calc R . .
C24 C 0.6470(6) 0.7268(9) 0.5777(8) 0.082(5) Uani 1 1 d D . .
H24A H 0.6691 0.7627 0.5334 0.123 Uiso 1 1 calc R . .
H24B H 0.6670 0.6791 0.5589 0.123 Uiso 1 1 calc R . .
H24C H 0.6700 0.7373 0.6440 0.123 Uiso 1 1 calc R . .
C25 C 0.5160(10) 0.5915(6) 0.5689(8) 0.075(4) Uani 1 1 d D . .
H25A H 0.5337 0.5779 0.5044 0.112 Uiso 1 1 calc R . .
H25B H 0.4659 0.5616 0.5863 0.112 Uiso 1 1 calc R . .
H25C H 0.5660 0.5843 0.6164 0.112 Uiso 1 1 calc R . .
Fe1A Fe 0.95185(8) 0.51034(7) 0.25508(9) 0.0359(3) Uani 1 1 d . . .
B1A B 0.8154(7) 0.6079(6) 0.3560(8) 0.043(2) Uani 1 1 d . . .
Br1A Br 0.69925(6) 0.56442(6) 0.36403(9) 0.0579(3) Uani 1 1 d . A .
Br2A Br 0.81841(8) 0.70867(6) 0.33326(9) 0.0578(3) Uani 1 1 d . A .
B3A B 1.0232(8) 0.3869(6) 0.3936(8) 0.046(3) Uani 1 1 d . . .
Br3A Br 0.94118(9) 0.30998(6) 0.41403(10) 0.0671(3) Uani 1 1 d . A .
Br4A Br 1.14581(8) 0.36135(7) 0.38438(8) 0.0640(3) Uani 1 1 d . A .
C1A C 0.8979(6) 0.5629(5) 0.3703(6) 0.0356(19) Uani 1 1 d . A .
C2A C 0.9005(6) 0.4865(5) 0.3855(7) 0.039(2) Uani 1 1 d . A .
H2A H 0.8504 0.4566 0.3936 0.046 Uiso 1 1 calc R . .
C3A C 0.9927(6) 0.4625(5) 0.3865(6) 0.039(2) Uani 1 1 d . A .
C4A C 1.0445(6) 0.5264(5) 0.3692(6) 0.041(2) Uani 1 1 d . A .
H4A H 1.1072 0.5278 0.3654 0.049 Uiso 1 1 calc R . .
C5A C 0.9878(6) 0.5853(5) 0.3591(6) 0.042(2) Uani 1 1 d . A .
H5A H 1.0059 0.6330 0.3466 0.051 Uiso 1 1 calc R . .
C11A C 0.9154(11) 0.5621(8) 0.1158(14) 0.039(5) Uiso 0.455(10) 1 d PD A 1
C12A C 0.8686(10) 0.4953(10) 0.1256(17) 0.048(5) Uiso 0.455(10) 1 d PD A 1
C13A C 0.9324(11) 0.4396(8) 0.1350(14) 0.034(4) Uiso 0.455(10) 1 d PD A 1
C14A C 1.0197(9) 0.4717(9) 0.1355(13) 0.029(4) Uiso 0.455(10) 1 d PD A 1
C15A C 1.0073(10) 0.5463(8) 0.1200(13) 0.034(4) Uiso 0.455(10) 1 d PD A 1
C21A C 0.8701(18) 0.6322(12) 0.096(2) 0.084(9) Uiso 0.455(10) 1 d PD A 1
H21D H 0.8057 0.6258 0.0971 0.126 Uiso 0.455(10) 1 calc PR A 1
H21E H 0.8849 0.6498 0.0321 0.126 Uiso 0.455(10) 1 calc PR A 1
H21F H 0.8900 0.6670 0.1456 0.126 Uiso 0.455(10) 1 calc PR A 1
C22A C 0.7698(12) 0.4844(16) 0.119(2) 0.081(9) Uiso 0.455(10) 1 d PD A 1
H22D H 0.7400 0.5310 0.1133 0.121 Uiso 0.455(10) 1 calc PR A 1
H22E H 0.7520 0.4604 0.1783 0.121 Uiso 0.455(10) 1 calc PR A 1
H22F H 0.7528 0.4548 0.0629 0.121 Uiso 0.455(10) 1 calc PR A 1
C23A C 0.911(2) 0.3633(11) 0.148(2) 0.087(9) Uiso 0.455(10) 1 d PD A 1
H23D H 0.9654 0.3350 0.1523 0.130 Uiso 0.455(10) 1 calc PR A 1
H23E H 0.8721 0.3467 0.0932 0.130 Uiso 0.455(10) 1 calc PR A 1
H23F H 0.8798 0.3574 0.2082 0.130 Uiso 0.455(10) 1 calc PR A 1
C24A C 1.1074(13) 0.4340(13) 0.1346(18) 0.062(7) Uiso 0.455(10) 1 d PD A 1
H24D H 1.0991 0.3829 0.1475 0.092 Uiso 0.455(10) 1 calc PR A 1
H24E H 1.1485 0.4545 0.1847 0.092 Uiso 0.455(10) 1 calc PR A 1
H24F H 1.1319 0.4400 0.0710 0.092 Uiso 0.455(10) 1 calc PR A 1
C25A C 1.0798(14) 0.6024(11) 0.1123(18) 0.059(6) Uiso 0.455(10) 1 d PD A 1
H25D H 1.1380 0.5789 0.1174 0.088 Uiso 0.455(10) 1 calc PR A 1
H25E H 1.0761 0.6373 0.1647 0.088 Uiso 0.455(10) 1 calc PR A 1
H25F H 1.0720 0.6269 0.0497 0.088 Uiso 0.455(10) 1 calc PR A 1
C11' C 0.8722(8) 0.5299(7) 0.1359(11) 0.031(3) Uiso 0.545(10) 1 d PD A 2
C12' C 0.8799(8) 0.4544(7) 0.1505(10) 0.030(3) Uiso 0.545(10) 1 d PD A 2
C13' C 0.9714(10) 0.4356(7) 0.1539(11) 0.034(4) Uiso 0.545(10) 1 d PD A 2
C14' C 1.0206(9) 0.5009(9) 0.1378(14) 0.045(5) Uiso 0.545(10) 1 d PD A 2
C15' C 0.9593(11) 0.5585(7) 0.1319(13) 0.044(4) Uiso 0.545(10) 1 d PD A 2
C21' C 0.7860(11) 0.5690(10) 0.1215(14) 0.054(5) Uiso 0.545(10) 1 d PD A 2
H21G H 0.7368 0.5353 0.1279 0.082 Uiso 0.545(10) 1 calc PR A 2
H21H H 0.7816 0.5905 0.0568 0.082 Uiso 0.545(10) 1 calc PR A 2
H21I H 0.7830 0.6067 0.1705 0.082 Uiso 0.545(10) 1 calc PR A 2
C22' C 0.8044(12) 0.4033(11) 0.1651(16) 0.065(6) Uiso 0.545(10) 1 d PD A 2
H22G H 0.7479 0.4292 0.1579 0.098 Uiso 0.545(10) 1 calc PR A 2
H22H H 0.8112 0.3825 0.2302 0.098 Uiso 0.545(10) 1 calc PR A 2
H22I H 0.8049 0.3649 0.1167 0.098 Uiso 0.545(10) 1 calc PR A 2
C23' C 1.0040(15) 0.3609(10) 0.1566(18) 0.075(7) Uiso 0.545(10) 1 d PD A 2
H23G H 1.0691 0.3608 0.1596 0.112 Uiso 0.545(10) 1 calc PR A 2
H23H H 0.9814 0.3356 0.0981 0.112 Uiso 0.545(10) 1 calc PR A 2
H23I H 0.9832 0.3366 0.2139 0.112 Uiso 0.545(10) 1 calc PR A 2
C24' C 1.1197(11) 0.5049(14) 0.1358(18) 0.079(7) Uiso 0.545(10) 1 d PD A 2
H24G H 1.1448 0.4565 0.1407 0.119 Uiso 0.545(10) 1 calc PR A 2
H24H H 1.1435 0.5339 0.1904 0.119 Uiso 0.545(10) 1 calc PR A 2
H24I H 1.1357 0.5270 0.0749 0.119 Uiso 0.545(10) 1 calc PR A 2
C25' C 0.9799(16) 0.6371(9) 0.1153(17) 0.073(7) Uiso 0.545(10) 1 d PD A 2
H25G H 0.9249 0.6650 0.1148 0.110 Uiso 0.545(10) 1 calc PR A 2
H25H H 1.0068 0.6426 0.0529 0.110 Uiso 0.545(10) 1 calc PR A 2
H25I H 1.0213 0.6544 0.1674 0.110 Uiso 0.545(10) 1 calc PR A 2

loop_
_atom_site_aniso_label
_atom_site_aniso_U_11
_atom_site_aniso_U_22
_atom_site_aniso_U_33
_atom_site_aniso_U_23
_atom_site_aniso_U_13
_atom_site_aniso_U_12
Fe1 0.0261(6) 0.0281(6) 0.0297(6) -0.0003(5) 0.0012(4) 0.0018(5)
B1 0.045(6) 0.042(6) 0.031(5) -0.005(4) -0.002(4) -0.010(5)
Br2 0.0450(6) 0.0333(5) 0.0847(8) -0.0073(5) -0.0075(5) -0.0027(4)
Br1 0.0294(5) 0.0475(6) 0.0760(7) -0.0007(5) -0.0012(4) 0.0025(4)
B3 0.032(5) 0.039(6) 0.041(5) 0.008(4) 0.005(4) -0.001(4)
Br3 0.0526(6) 0.0354(5) 0.0757(7) 0.0044(5) 0.0050(5) 0.0068(5)
Br4 0.0384(5) 0.0498(6) 0.0749(7) 0.0097(5) 0.0046(5) -0.0100(5)
C1 0.026(4) 0.046(5) 0.031(4) -0.001(4) -0.002(3) 0.004(4)
C2 0.027(4) 0.036(5) 0.032(4) 0.001(4) -0.001(3) 0.002(4)
C3 0.031(4) 0.040(5) 0.034(4) 0.004(4) 0.002(3) -0.003(4)
C4 0.028(4) 0.037(5) 0.036(4) 0.000(4) 0.007(3) 0.003(4)
C5 0.028(4) 0.035(5) 0.039(5) -0.001(4) 0.008(3) 0.005(4)
C11 0.037(5) 0.052(6) 0.032(4) 0.001(4) 0.001(4) -0.010(4)
C12 0.052(6) 0.055(6) 0.026(4) 0.004(4) 0.006(4) 0.023(5)
C13 0.063(7) 0.041(5) 0.036(5) -0.003(4) 0.005(4) -0.014(5)
C14 0.038(5) 0.058(6) 0.028(4) 0.000(4) -0.003(4) 0.002(5)
C15 0.054(6) 0.039(5) 0.025(4) -0.001(4) -0.002(4) 0.012(4)
C21 0.071(8) 0.114(12) 0.051(6) 0.010(7) 0.012(6) -0.049(8)
C22 0.102(10) 0.127(13) 0.046(6) 0.009(7) 0.021(6) 0.086(10)
C23 0.183(16) 0.048(7) 0.044(6) -0.017(5) 0.014(8) -0.049(9)
C24 0.031(6) 0.168(16) 0.047(6) -0.002(8) -0.010(4) 0.003(7)
C25 0.129(12) 0.043(6) 0.052(6) 0.015(5) 0.001(7) 0.026(7)
Fe1A 0.0253(6) 0.0338(7) 0.0482(7) -0.0080(6) -0.0020(5) -0.0010(5)
B1A 0.034(5) 0.041(6) 0.054(6) -0.008(5) 0.003(4) 0.010(5)
Br1A 0.0303(5) 0.0515(6) 0.0925(8) -0.0079(6) 0.0082(5) 0.0066(4)
Br2A 0.0599(7) 0.0341(5) 0.0795(8) 0.0048(5) 0.0064(5) 0.0107(5)
B3A 0.048(6) 0.042(6) 0.046(6) -0.001(5) -0.005(5) 0.009(5)
Br3A 0.0777(8) 0.0340(5) 0.0904(9) 0.0001(5) 0.0111(7) 0.0042(5)
Br4A 0.0518(6) 0.0787(8) 0.0608(6) -0.0055(6) -0.0014(5) 0.0375(6)
C1A 0.030(4) 0.034(5) 0.043(5) -0.003(4) 0.002(4) 0.005(4)
C2A 0.024(4) 0.030(4) 0.063(6) -0.001(4) 0.005(4) 0.003(4)
C3A 0.030(4) 0.045(5) 0.042(5) -0.002(4) 0.007(4) 0.002(4)
C4A 0.025(4) 0.048(6) 0.048(5) -0.001(4) 0.000(4) -0.004(4)
C5A 0.038(5) 0.044(5) 0.045(5) -0.004(4) 0.001(4) -0.006(4)

loop_
_atom_type_symbol
_atom_type_description
_atom_type_scat_dispersion_real
_atom_type_scat_dispersion_imag
_atom_type_scat_source
C C 0.0033 0.0016 'International Tables Vol C Tables 4.2.6.8 and 6.1.1.4'
H H 0.0000 0.0000 'International Tables Vol C Tables 4.2.6.8 and 6.1.1.4'
B B 0.0013 0.0007 'International Tables Vol C Tables 4.2.6.8 and 6.1.1.4'
Br Br -0.2901 2.4595 'International Tables Vol C Tables 4.2.6.8 and 6.1.1.4'
Fe Fe 0.3463 0.8444 'International Tables Vol C Tables 4.2.6.8 and 6.1.1.4'

loop_
_geom_angle_atom_site_label_1
_geom_angle_atom_site_label_2
_geom_angle_atom_site_label_3
_geom_angle
C15 Fe1 C2 160.6(4)
C15 Fe1 C5 105.2(3)
C2 Fe1 C5 68.5(3)
C15 Fe1 C4 119.2(3)
C2 Fe1 C4 68.4(3)
C5 Fe1 C4 39.7(3)
C15 Fe1 C12 67.9(3)
C2 Fe1 C12 111.0(3)
C5 Fe1 C12 159.0(4)
C4 Fe1 C12 161.1(4)
C15 Fe1 C1 122.4(4)
C2 Fe1 C1 41.0(3)
C5 Fe1 C1 40.7(3)
C4 Fe1 C1 67.9(3)
C12 Fe1 C1 124.9(4)
C15 Fe1 C3 155.9(4)
C2 Fe1 C3 40.7(3)
C5 Fe1 C3 68.6(3)
C4 Fe1 C3 41.3(3)
C12 Fe1 C3 125.7(4)
C1 Fe1 C3 68.9(3)
C15 Fe1 C14 40.1(3)
C2 Fe1 C14 159.0(4)
C5 Fe1 C14 120.4(3)
C4 Fe1 C14 105.5(3)
C12 Fe1 C14 67.9(3)
C1 Fe1 C14 157.2(4)
C3 Fe1 C14 121.5(3)
C15 Fe1 C13 67.9(3)
C2 Fe1 C13 124.7(4)
C5 Fe1 C13 157.6(4)
C4 Fe1 C13 123.4(4)
C12 Fe1 C13 40.2(4)
C1 Fe1 C13 160.9(4)
C3 Fe1 C13 108.5(4)
C14 Fe1 C13 40.7(4)
C15 Fe1 C11 40.0(3)
C2 Fe1 C11 126.5(3)
C5 Fe1 C11 121.7(4)
C4 Fe1 C11 155.2(4)
C12 Fe1 C11 40.5(3)
C1 Fe1 C11 109.0(3)
C3 Fe1 C11 162.8(4)
C14 Fe1 C11 67.3(3)
C13 Fe1 C11 67.6(3)
C1 B1 Br1 121.3(7)
C1 B1 Br2 120.9(8)
Br1 B1 Br2 117.6(5)
C3 B3 Br3 121.9(7)
C3 B3 Br4 121.9(7)
Br3 B3 Br4 116.1(5)
C5 C1 C2 106.7(7)
C5 C1 B1 126.5(8)
C2 C1 B1 126.0(8)
C5 C1 Fe1 69.1(5)
C2 C1 Fe1 68.5(5)
B1 C1 Fe1 119.6(6)
C3 C2 C1 109.4(7)
C3 C2 Fe1 70.9(5)
C1 C2 Fe1 70.5(5)
C3 C2 H2 125.3
C1 C2 H2 125.3
Fe1 C2 H2 124.8
C2 C3 C4 105.7(8)
C2 C3 B3 127.3(8)
C4 C3 B3 126.5(8)
C2 C3 Fe1 68.3(5)
C4 C3 Fe1 68.8(5)
B3 C3 Fe1 121.2(6)
C5 C4 C3 109.1(7)
C5 C4 Fe1 69.8(5)
C3 C4 Fe1 69.9(4)
C5 C4 H4 125.5
C3 C4 H4 125.5
Fe1 C4 H4 126.4
C4 C5 C1 109.1(8)
C4 C5 Fe1 70.4(5)
C1 C5 Fe1 70.2(5)
C4 C5 H5 125.4
C1 C5 H5 125.4
Fe1 C5 H5 125.5
C15 C11 C12 107.5(7)
C15 C11 C21 126.6(10)
C12 C11 C21 125.8(9)
C15 C11 Fe1 68.4(5)
C12 C11 Fe1 69.1(5)
C21 C11 Fe1 131.0(7)
C13 C12 C11 108.1(7)
C13 C12 C22 126.5(10)
C11 C12 C22 125.2(10)
C13 C12 Fe1 70.5(5)
C11 C12 Fe1 70.4(5)
C22 C12 Fe1 127.4(6)
C12 C13 C14 107.5(8)
C12 C13 C23 126.5(11)
C14 C13 C23 125.7(10)
C12 C13 Fe1 69.3(5)
C14 C13 Fe1 69.6(5)
C23 C13 Fe1 130.8(7)
C15 C14 C13 107.2(7)
C15 C14 C24 127.5(10)
C13 C14 C24 125.2(10)
C15 C14 Fe1 68.5(5)
C13 C14 Fe1 69.7(5)
C24 C14 Fe1 126.8(7)
C11 C15 C14 109.5(8)
C11 C15 C25 125.1(10)
C14 C15 C25 125.2(9)
C11 C15 Fe1 71.6(5)
C14 C15 Fe1 71.4(5)
C25 C15 Fe1 126.1(6)
C11 C21 H21A 109.5
C11 C21 H21B 109.5
H21A C21 H21B 109.5
C11 C21 H21C 109.5
H21A C21 H21C 109.5
H21B C21 H21C 109.5
C12 C22 H22A 109.5
C12 C22 H22B 109.5
H22A C22 H22B 109.5
C12 C22 H22C 109.5
H22A C22 H22C 109.5
H22B C22 H22C 109.5
C13 C23 H23A 109.5
C13 C23 H23B 109.5
H23A C23 H23B 109.5
C13 C23 H23C 109.5
H23A C23 H23C 109.5
H23B C23 H23C 109.5
C14 C24 H24A 109.5
C14 C24 H24B 109.5
H24A C24 H24B 109.5
C14 C24 H24C 109.5
H24A C24 H24C 109.5
H24B C24 H24C 109.5
C15 C25 H25A 109.5
C15 C25 H25B 109.5
H25A C25 H25B 109.5
C15 C25 H25C 109.5
H25A C25 H25C 109.5
H25B C25 H25C 109.5
C15' Fe1A C14' 42.4(5)
C15' Fe1A C13' 72.0(6)
C14' Fe1A C13' 42.6(5)
C15' Fe1A C11' 42.1(5)
C14' Fe1A C11' 70.3(6)
C13' Fe1A C11' 70.2(6)
C15' Fe1A C12' 70.7(6)
C14' Fe1A C12' 70.0(6)
C13' Fe1A C12' 41.1(5)
C11' Fe1A C12' 41.2(5)
C15' Fe1A C2A 156.7(5)
C14' Fe1A C2A 160.3(6)
C13' Fe1A C2A 122.7(5)
C11' Fe1A C2A 121.3(5)
C12' Fe1A C2A 107.4(4)
C15' Fe1A C5A 105.9(5)
C14' Fe1A C5A 120.2(5)
C13' Fe1A C5A 156.3(5)
C11' Fe1A C5A 124.7(5)
C12' Fe1A C5A 161.8(5)
C2A Fe1A C5A 68.3(4)
C15' Fe1A C4A 122.2(5)
C14' Fe1A C4A 105.9(5)
C13' Fe1A C4A 120.8(5)
C11' Fe1A C4A 160.4(5)
C12' Fe1A C4A 157.1(5)
C2A Fe1A C4A 68.5(4)
C5A Fe1A C4A 39.5(4)
C15' Fe1A C1A 120.1(5)
C14' Fe1A C1A 156.4(6)
C13' Fe1A C1A 160.4(5)
C11' Fe1A C1A 107.5(5)
C12' Fe1A C1A 124.6(4)
C2A Fe1A C1A 40.8(3)
C5A Fe1A C1A 40.6(3)
C4A Fe1A C1A 67.9(4)
C15' Fe1A C3A 159.5(5)
C14' Fe1A C3A 122.2(5)
C13' Fe1A C3A 105.2(5)
C11' Fe1A C3A 157.2(5)
C12' Fe1A C3A 121.0(5)
C2A Fe1A C3A 41.3(3)
C5A Fe1A C3A 68.2(4)
C4A Fe1A C3A 40.9(4)
C1A Fe1A C3A 69.1(3)
C15' Fe1A C14A 54.3(6)
C14' Fe1A C14A 14.8(5)
C13' Fe1A C14A 28.8(5)
C11' Fe1A C14A 73.5(6)
C12' Fe1A C14A 62.3(5)
C2A Fe1A C14A 146.6(5)
C5A Fe1A C14A 131.1(5)
C4A Fe1A C14A 108.0(5)
C1A Fe1A C14A 170.7(5)
C3A Fe1A C14A 113.7(5)
C15' Fe1A C13A 67.3(6)
C14' Fe1A C13A 50.3(6)
C13' Fe1A C13A 17.3(4)
C11' Fe1A C13A 55.0(6)
C12' Fe1A C13A 24.2(5)
C2A Fe1A C13A 120.6(5)
C5A Fe1A C13A 170.6(5)
C4A Fe1A C13A 137.8(6)
C1A Fe1A C13A 148.1(5)
C3A Fe1A C13A 115.7(5)
C14A Fe1A C13A 39.8(5)
C1A B1A Br2A 122.9(8)
C1A B1A Br1A 120.1(8)
Br2A B1A Br1A 116.9(5)
C3A B3A Br4A 121.7(8)
C3A B3A Br3A 121.2(8)
Br4A B3A Br3A 117.0(6)
C5A C1A C2A 106.6(8)
C5A C1A B1A 127.1(9)
C2A C1A B1A 125.9(8)
C5A C1A Fe1A 68.8(5)
C2A C1A Fe1A 68.7(5)
B1A C1A Fe1A 121.4(7)
C1A C2A C3A 108.8(8)
C1A C2A Fe1A 70.5(5)
C3A C2A Fe1A 70.5(5)
C1A C2A H2A 125.6
C3A C2A H2A 125.6
Fe1A C2A H2A 125.0
C4A C3A C2A 105.6(8)
C4A C3A B3A 128.5(9)
C2A C3A B3A 125.6(9)
C4A C3A Fe1A 68.9(5)
C2A C3A Fe1A 68.2(5)
B3A C3A Fe1A 122.6(7)
C5A C4A C3A 109.3(8)
C5A C4A Fe1A 69.7(5)
C3A C4A Fe1A 70.2(5)
C5A C4A H4A 125.4
C3A C4A H4A 125.4
Fe1A C4A H4A 126.3
C4A C5A C1A 109.8(8)
C4A C5A Fe1A 70.7(6)
C1A C5A Fe1A 70.5(5)
C4A C5A H5A 125.1
C1A C5A H5A 125.1
Fe1A C5A H5A 125.3
C15A C11A C12A 107.5(12)
C15A C11A C21A 128.7(17)
C12A C11A C21A 123.6(17)
C15A C11A Fe1A 71.3(10)
C12A C11A Fe1A 68.7(11)
C21A C11A Fe1A 129.4(17)
C13A C12A C11A 108.0(12)
C13A C12A C22A 125.0(17)
C11A C12A C22A 126.9(17)
C13A C12A Fe1A 70.0(11)
C11A C12A Fe1A 72.5(11)
C22A C12A Fe1A 126.6(18)
C12A C13A C14A 108.0(12)
C12A C13A C23A 124.3(17)
C14A C13A C23A 127.5(17)
C12A C13A Fe1A 71.2(11)
C14A C13A Fe1A 69.9(10)
C23A C13A Fe1A 121.5(17)
C15A C14A C13A 107.1(11)
C15A C14A C24A 124.5(15)
C13A C14A C24A 127.5(16)
C15A C14A Fe1A 73.7(10)
C13A C14A Fe1A 70.3(9)
C24A C14A Fe1A 129.2(14)
C11A C15A C14A 109.2(12)
C11A C15A C25A 124.2(15)
C14A C15A C25A 126.6(15)
C11A C15A Fe1A 71.1(10)
C14A C15A Fe1A 68.0(9)
C25A C15A Fe1A 125.5(14)
C11A C21A H21D 109.5
C11A C21A H21E 109.5
H21D C21A H21E 109.5
C11A C21A H21F 109.5
H21D C21A H21F 109.5
H21E C21A H21F 109.5
C12A C22A H22D 109.5
C12A C22A H22E 109.5
H22D C22A H22E 109.5
C12A C22A H22F 109.5
H22D C22A H22F 109.5
H22E C22A H22F 109.5
C13A C23A H23D 109.5
C13A C23A H23E 109.5
H23D C23A H23E 109.5
C13A C23A H23F 109.5
H23D C23A H23F 109.5
H23E C23A H23F 109.5
C14A C24A H24D 109.5
C14A C24A H24E 109.5
H24D C24A H24E 109.5
C14A C24A H24F 109.5
H24D C24A H24F 109.5
H24E C24A H24F 109.5
C15A C25A H25D 109.5
C15A C25A H25E 109.5
H25D C25A H25E 109.5
C15A C25A H25F 109.5
H25D C25A H25F 109.5
H25E C25A H25F 109.5
C15' C11' C12' 108.0(10)
C15' C11' C21' 127.7(14)
C12' C11' C21' 124.3(13)
C15' C11' Fe1A 65.9(9)
C12' C11' Fe1A 70.5(8)
C21' C11' Fe1A 132.1(12)
C13' C12' C11' 108.5(10)
C13' C12' C22' 125.4(14)
C11' C12' C22' 126.0(13)
C13' C12' Fe1A 68.2(8)
C11' C12' Fe1A 68.3(8)
C22' C12' Fe1A 127.0(12)
C12' C13' C14' 107.1(11)
C12' C13' C23' 123.6(14)
C14' C13' C23' 128.5(15)
C12' C13' Fe1A 70.8(8)
C14' C13' Fe1A 67.8(9)
C23' C13' Fe1A 134.3(14)
C15' C14' C13' 107.9(11)
C15' C14' C24' 127.5(16)
C13' C14' C24' 124.4(16)
C15' C14' Fe1A 66.9(10)
C13' C14' Fe1A 69.6(9)
C24' C14' Fe1A 125.5(15)
C14' C15' C11' 108.4(11)
C14' C15' C25' 127.0(15)
C11' C15' C25' 124.5(15)
C14' C15' Fe1A 70.7(10)
C11' C15' Fe1A 72.0(9)
C25' C15' Fe1A 127.2(14)
C11' C21' H21G 109.5
C11' C21' H21H 109.5
H21G C21' H21H 109.5
C11' C21' H21I 109.5
H21G C21' H21I 109.5
H21H C21' H21I 109.5
C12' C22' H22G 109.5
C12' C22' H22H 109.5
H22G C22' H22H 109.5
C12' C22' H22I 109.5
H22G C22' H22I 109.5
H22H C22' H22I 109.5
C13' C23' H23G 109.5
C13' C23' H23H 109.5
H23G C23' H23H 109.5
C13' C23' H23I 109.5
H23G C23' H23I 109.5
H23H C23' H23I 109.5
C14' C24' H24G 109.5
C14' C24' H24H 109.5
H24G C24' H24H 109.5
C14' C24' H24I 109.5
H24G C24' H24I 109.5
H24H C24' H24I 109.5
C15' C25' H25G 109.5
C15' C25' H25H 109.5
H25G C25' H25H 109.5
C15' C25' H25I 109.5
H25G C25' H25I 109.5
H25H C25' H25I 109.5

loop_
_geom_bond_atom_site_label_1
_geom_bond_atom_site_label_2
_geom_bond_distance
Fe1 C15 2.043(8)
Fe1 C2 2.048(8)
Fe1 C5 2.061(8)
Fe1 C4 2.068(8)
Fe1 C12 2.068(8)
Fe1 C1 2.076(8)
Fe1 C3 2.083(8)
Fe1 C14 2.082(8)
Fe1 C13 2.084(9)
Fe1 C11 2.085(8)
B1 C1 1.527(13)
B1 Br1 1.912(11)
B1 Br2 1.915(11)
B3 C3 1.478(14)
B3 Br3 1.920(11)
B3 Br4 1.937(10)
C1 C5 1.438(11)
C1 C2 1.445(12)
C2 C3 1.438(12)
C2 H2 0.9500
C3 C4 1.464(12)
C4 C5 1.403(12)
C4 H4 0.9500
C5 H5 0.9500
C11 C15 1.413(12)
C11 C12 1.436(12)
C11 C21 1.497(12)
C12 C13 1.427(13)
C12 C22 1.510(12)
C13 C14 1.449(12)
C13 C23 1.474(12)
C14 C15 1.415(12)
C14 C24 1.499(12)
C15 C25 1.520(12)
C21 H21A 0.9800
C21 H21B 0.9800
C21 H21C 0.9800
C22 H22A 0.9800
C22 H22B 0.9800
C22 H22C 0.9800
C23 H23A 0.9800
C23 H23B 0.9800
C23 H23C 0.9800
C24 H24A 0.9800
C24 H24B 0.9800
C24 H24C 0.9800
C25 H25A 0.9800
C25 H25B 0.9800
C25 H25C 0.9800
Fe1A C15' 1.935(17)
Fe1A C14' 1.984(18)
Fe1A C13' 2.009(14)
Fe1A C11' 2.015(14)
Fe1A C12' 2.044(14)
Fe1A C2A 2.054(9)
Fe1A C5A 2.056(9)
Fe1A C4A 2.068(9)
Fe1A C1A 2.078(8)
Fe1A C3A 2.086(9)
Fe1A C14A 2.122(17)
Fe1A C13A 2.128(18)
B1A C1A 1.506(13)
B1A Br2A 1.906(12)
B1A Br1A 1.940(11)
B3A C3A 1.485(14)
B3A Br4A 1.922(12)
B3A Br3A 1.926(12)
C1A C5A 1.436(12)
C1A C2A 1.442(12)
C2A C3A 1.461(12)
C2A H2A 0.9500
C3A C4A 1.453(13)
C4A C5A 1.395(14)
C4A H4A 0.9500
C5A H5A 0.9500
C11A C15A 1.416(16)
C11A C12A 1.443(17)
C11A C21A 1.494(17)
C12A C13A 1.417(17)
C12A C22A 1.502(18)
C13A C14A 1.447(16)
C13A C23A 1.475(18)
C14A C15A 1.420(16)
C14A C24A 1.499(17)
C15A C25A 1.521(17)
C21A H21D 0.9800
C21A H21E 0.9800
C21A H21F 0.9800
C22A H22D 0.9800
C22A H22E 0.9800
C22A H22F 0.9800
C23A H23D 0.9800
C23A H23E 0.9800
C23A H23F 0.9800
C24A H24D 0.9800
C24A H24E 0.9800
C24A H24F 0.9800
C25A H25D 0.9800
C25A H25E 0.9800
C25A H25F 0.9800
C11' C15' 1.422(16)
C11' C12' 1.428(15)
C11' C21' 1.493(16)
C12' C13' 1.422(16)
C12' C22' 1.508(16)
C13' C14' 1.451(16)
C13' C23' 1.479(17)
C14' C15' 1.418(17)
C14' C24' 1.500(17)
C15' C25' 1.520(17)
C21' H21G 0.9800
C21' H21H 0.9800
C21' H21I 0.9800
C22' H22G 0.9800
C22' H22H 0.9800
C22' H22I 0.9800
C23' H23G 0.9800
C23' H23H 0.9800
C23' H23I 0.9800
C24' H24G 0.9800
C24' H24H 0.9800
C24' H24I 0.9800
C25' H25G 0.9800
C25' H25H 0.9800
C25' H25I 0.9800

loop_
_geom_torsion_atom_site_label_1
_geom_torsion_atom_site_label_2
_geom_torsion_atom_site_label_3
_geom_torsion_atom_site_label_4
_geom_torsion
Br1 B1 C1 C5 174.3(7)
Br2 B1 C1 C5 -9.7(12)
Br1 B1 C1 C2 5.7(12)
Br2 B1 C1 C2 -178.3(7)
Br1 B1 C1 Fe1 89.5(8)
Br2 B1 C1 Fe1 -94.5(8)
C15 Fe1 C1 C5 -74.7(6)
C2 Fe1 C1 C5 118.8(7)
C4 Fe1 C1 C5 36.8(5)
C12 Fe1 C1 C5 -159.1(5)
C3 Fe1 C1 C5 81.3(5)
C14 Fe1 C1 C5 -40.4(11)
C13 Fe1 C1 C5 166.9(10)
C11 Fe1 C1 C5 -116.9(5)
C15 Fe1 C1 C2 166.5(5)
C5 Fe1 C1 C2 -118.8(7)
C4 Fe1 C1 C2 -82.0(5)
C12 Fe1 C1 C2 82.2(6)
C3 Fe1 C1 C2 -37.4(5)
C14 Fe1 C1 C2 -159.2(8)
C13 Fe1 C1 C2 48.2(12)
C11 Fe1 C1 C2 124.3(5)
C15 Fe1 C1 B1 46.3(8)
C2 Fe1 C1 B1 -120.2(9)
C5 Fe1 C1 B1 121.0(9)
C4 Fe1 C1 B1 157.8(8)
C12 Fe1 C1 B1 -38.1(9)
C3 Fe1 C1 B1 -157.7(8)
C14 Fe1 C1 B1 80.6(11)
C13 Fe1 C1 B1 -72.0(14)
C11 Fe1 C1 B1 4.1(8)
C5 C1 C2 C3 1.8(9)
B1 C1 C2 C3 172.2(8)
Fe1 C1 C2 C3 60.6(6)
C5 C1 C2 Fe1 -58.7(5)
B1 C1 C2 Fe1 111.6(8)
C15 Fe1 C2 C3 -156.0(9)
C5 Fe1 C2 C3 -81.8(5)
C4 Fe1 C2 C3 -38.9(5)
C12 Fe1 C2 C3 120.8(6)
C1 Fe1 C2 C3 -119.6(7)
C14 Fe1 C2 C3 37.7(12)
C13 Fe1 C2 C3 77.6(6)
C11 Fe1 C2 C3 164.0(5)
C15 Fe1 C2 C1 -36.4(12)
C5 Fe1 C2 C1 37.9(5)
C4 Fe1 C2 C1 80.8(5)
C12 Fe1 C2 C1 -119.5(5)
C3 Fe1 C2 C1 119.6(7)
C14 Fe1 C2 C1 157.4(9)
C13 Fe1 C2 C1 -162.7(5)
C11 Fe1 C2 C1 -76.4(6)
C1 C2 C3 C4 -1.4(9)
Fe1 C2 C3 C4 58.9(5)
C1 C2 C3 B3 -173.7(8)
Fe1 C2 C3 B3 -113.4(9)
C1 C2 C3 Fe1 -60.3(6)
Br3 B3 C3 C2 -4.3(13)
Br4 B3 C3 C2 178.3(7)
Br3 B3 C3 C4 -175.1(7)
Br4 B3 C3 C4 7.4(13)
Br3 B3 C3 Fe1 -89.6(8)
Br4 B3 C3 Fe1 93.0(8)
C15 Fe1 C3 C2 160.7(8)
C5 Fe1 C3 C2 81.5(5)
C4 Fe1 C3 C2 117.8(7)
C12 Fe1 C3 C2 -80.9(6)
C1 Fe1 C3 C2 37.7(5)
C14 Fe1 C3 C2 -165.1(5)
C13 Fe1 C3 C2 -122.2(5)
C11 Fe1 C3 C2 -48.5(13)
C15 Fe1 C3 C4 42.9(11)
C2 Fe1 C3 C4 -117.8(7)
C5 Fe1 C3 C4 -36.3(5)
C12 Fe1 C3 C4 161.3(5)
C1 Fe1 C3 C4 -80.1(5)
C14 Fe1 C3 C4 77.1(6)
C13 Fe1 C3 C4 120.0(5)
C11 Fe1 C3 C4 -166.3(10)
C15 Fe1 C3 B3 -77.9(12)
C2 Fe1 C3 B3 121.4(10)
C5 Fe1 C3 B3 -157.1(8)
C4 Fe1 C3 B3 -120.8(9)
C12 Fe1 C3 B3 40.5(9)
C1 Fe1 C3 B3 159.1(8)
C14 Fe1 C3 B3 -43.7(9)
C13 Fe1 C3 B3 -0.8(8)
C11 Fe1 C3 B3 73.0(14)
C2 C3 C4 C5 0.4(9)
B3 C3 C4 C5 172.8(8)
Fe1 C3 C4 C5 59.0(6)
C2 C3 C4 Fe1 -58.6(5)
B3 C3 C4 Fe1 113.8(9)
C15 Fe1 C4 C5 78.2(6)
C2 Fe1 C4 C5 -82.0(5)
C12 Fe1 C4 C5 -173.9(9)
C1 Fe1 C4 C5 -37.6(5)
C3 Fe1 C4 C5 -120.3(7)
C14 Fe1 C4 C5 119.3(5)
C13 Fe1 C4 C5 159.8(5)
C11 Fe1 C4 C5 50.0(10)
C15 Fe1 C4 C3 -161.4(5)
C2 Fe1 C4 C3 38.4(5)
C5 Fe1 C4 C3 120.3(7)
C12 Fe1 C4 C3 -53.6(12)
C1 Fe1 C4 C3 82.7(5)
C14 Fe1 C4 C3 -120.4(5)
C13 Fe1 C4 C3 -79.9(6)
C11 Fe1 C4 C3 170.4(7)
C3 C4 C5 C1 0.7(9)
Fe1 C4 C5 C1 59.8(6)
C3 C4 C5 Fe1 -59.1(6)
C2 C1 C5 C4 -1.6(9)
B1 C1 C5 C4 -171.9(8)
Fe1 C1 C5 C4 -59.9(6)
C2 C1 C5 Fe1 58.3(5)
B1 C1 C5 Fe1 -112.0(8)
C15 Fe1 C5 C4 -117.7(5)
C2 Fe1 C5 C4 81.6(5)
C12 Fe1 C5 C4 174.5(8)
C1 Fe1 C5 C4 119.8(7)
C3 Fe1 C5 C4 37.7(5)
C14 Fe1 C5 C4 -77.2(6)
C13 Fe1 C5 C4 -49.0(11)
C11 Fe1 C5 C4 -157.8(5)
C15 Fe1 C5 C1 122.5(5)
C2 Fe1 C5 C1 -38.2(5)
C4 Fe1 C5 C1 -119.8(7)
C12 Fe1 C5 C1 54.7(11)
C3 Fe1 C5 C1 -82.1(5)
C14 Fe1 C5 C1 163.0(5)
C13 Fe1 C5 C1 -168.8(8)
C11 Fe1 C5 C1 82.4(6)
C2 Fe1 C11 C15 160.6(5)
C5 Fe1 C11 C15 75.1(6)
C4 Fe1 C11 C15 39.9(10)
C12 Fe1 C11 C15 -119.8(7)
C1 Fe1 C11 C15 118.2(5)
C3 Fe1 C11 C15 -162.0(10)
C14 Fe1 C11 C15 -37.7(5)
C13 Fe1 C11 C15 -81.9(6)
C15 Fe1 C11 C12 119.8(7)
C2 Fe1 C11 C12 -79.6(6)
C5 Fe1 C11 C12 -165.1(5)
C4 Fe1 C11 C12 159.7(8)
C1 Fe1 C11 C12 -122.0(5)
C3 Fe1 C11 C12 -42.2(13)
C14 Fe1 C11 C12 82.1(5)
C13 Fe1 C11 C12 37.9(5)
C15 Fe1 C11 C21 -120.3(13)
C2 Fe1 C11 C21 40.3(12)
C5 Fe1 C11 C21 -45.2(12)
C4 Fe1 C11 C21 -80.4(14)
C12 Fe1 C11 C21 119.9(13)
C1 Fe1 C11 C21 -2.1(12)
C3 Fe1 C11 C21 77.7(16)
C14 Fe1 C11 C21 -158.0(12)
C13 Fe1 C11 C21 157.7(12)
C15 C11 C12 C13 -2.9(10)
C21 C11 C12 C13 173.1(9)
Fe1 C11 C12 C13 -60.7(6)
C15 C11 C12 C22 -179.7(8)
C21 C11 C12 C22 -3.7(15)
Fe1 C11 C12 C22 122.5(9)
C15 C11 C12 Fe1 57.8(6)
C21 C11 C12 Fe1 -126.2(9)
C15 Fe1 C12 C13 81.5(6)
C2 Fe1 C12 C13 -119.4(5)
C5 Fe1 C12 C13 156.0(9)
C4 Fe1 C12 C13 -34.9(12)
C1 Fe1 C12 C13 -163.5(5)
C3 Fe1 C12 C13 -75.7(6)
C14 Fe1 C12 C13 38.0(5)
C11 Fe1 C12 C13 118.5(7)
C15 Fe1 C12 C11 -37.0(5)
C2 Fe1 C12 C11 122.2(5)
C5 Fe1 C12 C11 37.5(11)
C4 Fe1 C12 C11 -153.3(9)
C1 Fe1 C12 C11 78.0(6)
C3 Fe1 C12 C11 165.8(5)
C14 Fe1 C12 C11 -80.4(5)
C13 Fe1 C12 C11 -118.5(7)
C15 Fe1 C12 C22 -156.9(12)
C2 Fe1 C12 C22 2.2(12)
C5 Fe1 C12 C22 -82.4(15)
C4 Fe1 C12 C22 86.8(15)
C1 Fe1 C12 C22 -41.9(12)
C3 Fe1 C12 C22 45.9(12)
C14 Fe1 C12 C22 159.7(12)
C13 Fe1 C12 C22 121.6(13)
C11 Fe1 C12 C22 -119.9(13)
C11 C12 C13 C14 1.3(10)
C22 C12 C13 C14 178.0(9)
Fe1 C12 C13 C14 -59.4(6)
C11 C12 C13 C23 -173.2(9)
C22 C12 C13 C23 3.6(15)
Fe1 C12 C13 C23 126.2(10)
C11 C12 C13 Fe1 60.7(6)
C22 C12 C13 Fe1 -122.6(9)
C15 Fe1 C13 C12 -81.5(6)
C2 Fe1 C13 C12 81.7(6)
C5 Fe1 C13 C12 -157.5(8)
C4 Fe1 C13 C12 167.2(5)
C1 Fe1 C13 C12 45.2(13)
C3 Fe1 C13 C12 124.0(5)
C14 Fe1 C13 C12 -118.9(7)
C11 Fe1 C13 C12 -38.1(5)
C15 Fe1 C13 C14 37.4(5)
C2 Fe1 C13 C14 -159.4(5)
C5 Fe1 C13 C14 -38.6(11)
C4 Fe1 C13 C14 -73.9(6)
C12 Fe1 C13 C14 118.9(7)
C1 Fe1 C13 C14 164.1(10)
C3 Fe1 C13 C14 -117.2(5)
C11 Fe1 C13 C14 80.8(5)
C15 Fe1 C13 C23 157.5(13)
C2 Fe1 C13 C23 -39.2(13)
C5 Fe1 C13 C23 81.5(16)
C4 Fe1 C13 C23 46.2(13)
C12 Fe1 C13 C23 -121.0(14)
C1 Fe1 C13 C23 -75.8(17)
C3 Fe1 C13 C23 3.0(13)
C14 Fe1 C13 C23 120.1(14)
C11 Fe1 C13 C23 -159.1(13)
C12 C13 C14 C15 0.8(10)
C23 C13 C14 C15 175.4(9)
Fe1 C13 C14 C15 -58.3(6)
C12 C13 C14 C24 -179.5(8)
C23 C13 C14 C24 -5.0(15)
Fe1 C13 C14 C24 121.3(9)
C12 C13 C14 Fe1 59.2(6)
C23 C13 C14 Fe1 -126.3(10)
C2 Fe1 C14 C15 173.0(8)
C5 Fe1 C14 C15 -77.0(6)
C4 Fe1 C14 C15 -117.2(5)
C12 Fe1 C14 C15 81.5(5)
C1 Fe1 C14 C15 -47.6(11)
C3 Fe1 C14 C15 -159.1(5)
C13 Fe1 C14 C15 119.1(7)
C11 Fe1 C14 C15 37.6(5)
C15 Fe1 C14 C13 -119.1(7)
C2 Fe1 C14 C13 53.9(11)
C5 Fe1 C14 C13 164.0(5)
C4 Fe1 C14 C13 123.7(5)
C12 Fe1 C14 C13 -37.6(5)
C1 Fe1 C14 C13 -166.7(8)
C3 Fe1 C14 C13 81.8(6)
C11 Fe1 C14 C13 -81.5(5)
C15 Fe1 C14 C24 121.5(12)
C2 Fe1 C14 C24 -65.5(15)
C5 Fe1 C14 C24 44.6(12)
C4 Fe1 C14 C24 4.3(11)
C12 Fe1 C14 C24 -157.0(12)
C1 Fe1 C14 C24 73.9(14)
C3 Fe1 C14 C24 -37.6(12)
C13 Fe1 C14 C24 -119.4(12)
C11 Fe1 C14 C24 159.1(12)
C12 C11 C15 C14 3.5(10)
C21 C11 C15 C14 -172.5(9)
Fe1 C11 C15 C14 61.7(6)
C12 C11 C15 C25 -179.9(8)
C21 C11 C15 C25 4.2(15)
Fe1 C11 C15 C25 -121.6(9)
C12 C11 C15 Fe1 -58.2(6)
C21 C11 C15 Fe1 125.8(9)
C13 C14 C15 C11 -2.7(10)
C24 C14 C15 C11 177.6(9)
Fe1 C14 C15 C11 -61.8(6)
C13 C14 C15 C25 -179.3(8)
C24 C14 C15 C25 1.0(15)
Fe1 C14 C15 C25 121.5(9)
C13 C14 C15 Fe1 59.1(6)
C24 C14 C15 Fe1 -120.6(9)
C2 Fe1 C15 C11 -53.5(12)
C5 Fe1 C15 C11 -121.6(5)
C4 Fe1 C15 C11 -162.0(5)
C12 Fe1 C15 C11 37.4(5)
C1 Fe1 C15 C11 -80.9(6)
C3 Fe1 C15 C11 167.0(8)
C14 Fe1 C15 C11 118.9(7)
C13 Fe1 C15 C11 80.9(6)
C2 Fe1 C15 C14 -172.4(9)
C5 Fe1 C15 C14 119.5(5)
C4 Fe1 C15 C14 79.1(6)
C12 Fe1 C15 C14 -81.5(6)
C1 Fe1 C15 C14 160.1(5)
C3 Fe1 C15 C14 48.1(10)
C13 Fe1 C15 C14 -38.0(5)
C11 Fe1 C15 C14 -118.9(7)
C2 Fe1 C15 C25 67.0(15)
C5 Fe1 C15 C25 -1.1(10)
C4 Fe1 C15 C25 -41.5(11)
C12 Fe1 C15 C25 157.9(11)
C1 Fe1 C15 C25 39.6(11)
C3 Fe1 C15 C25 -72.5(14)
C14 Fe1 C15 C25 -120.6(12)
C13 Fe1 C15 C25 -158.5(11)
C11 Fe1 C15 C25 120.5(12)
Br2A B1A C1A C5A -7.3(14)
Br1A B1A C1A C5A 174.6(7)
Br2A B1A C1A C2A -178.5(8)
Br1A B1A C1A C2A 3.4(14)
Br2A B1A C1A Fe1A -93.3(9)
Br1A B1A C1A Fe1A 88.5(9)
C15' Fe1A C1A C5A -79.1(8)
C14' Fe1A C1A C5A -42.7(15)
C13' Fe1A C1A C5A 156.8(14)
C11' Fe1A C1A C5A -123.3(7)
C12' Fe1A C1A C5A -165.5(7)
C2A Fe1A C1A C5A 118.7(8)
C4A Fe1A C1A C5A 36.4(6)
C3A Fe1A C1A C5A 80.6(6)
C14A Fe1A C1A C5A -29(3)
C13A Fe1A C1A C5A -174.1(10)
C15' Fe1A C1A C2A 162.3(7)
C14' Fe1A C1A C2A -161.4(13)
C13' Fe1A C1A C2A 38.1(16)
C11' Fe1A C1A C2A 118.0(6)
C12' Fe1A C1A C2A 75.9(7)
C5A Fe1A C1A C2A -118.7(8)
C4A Fe1A C1A C2A -82.3(6)
C3A Fe1A C1A C2A -38.1(5)
C14A Fe1A C1A C2A -147(3)
C13A Fe1A C1A C2A 67.3(11)
C15' Fe1A C1A B1A 42.3(10)
C14' Fe1A C1A B1A 78.7(15)
C13' Fe1A C1A B1A -81.8(17)
C11' Fe1A C1A B1A -1.9(9)
C12' Fe1A C1A B1A -44.0(10)
C2A Fe1A C1A B1A -119.9(10)
C5A Fe1A C1A B1A 121.4(10)
C4A Fe1A C1A B1A 157.8(9)
C3A Fe1A C1A B1A -158.0(9)
C14A Fe1A C1A B1A 93(3)
C13A Fe1A C1A B1A -52.6(13)
C5A C1A C2A C3A 1.7(10)
B1A C1A C2A C3A 174.4(9)
Fe1A C1A C2A C3A 60.3(6)
C5A C1A C2A Fe1A -58.6(6)
B1A C1A C2A Fe1A 114.0(9)
C15' Fe1A C2A C1A -41.7(15)
C14' Fe1A C2A C1A 157.7(15)
C13' Fe1A C2A C1A -165.7(7)
C11' Fe1A C2A C1A -80.4(7)
C12' Fe1A C2A C1A -123.3(6)
C5A Fe1A C2A C1A 38.0(5)
C4A Fe1A C2A C1A 80.6(6)
C3A Fe1A C2A C1A 119.2(8)
C14A Fe1A C2A C1A 170.9(9)
C13A Fe1A C2A C1A -145.5(7)
C15' Fe1A C2A C3A -160.9(12)
C14' Fe1A C2A C3A 38.5(17)
C13' Fe1A C2A C3A 75.1(8)
C11' Fe1A C2A C3A 160.4(6)
C12' Fe1A C2A C3A 117.5(6)
C5A Fe1A C2A C3A -81.2(6)
C4A Fe1A C2A C3A -38.6(5)
C1A Fe1A C2A C3A -119.2(8)
C14A Fe1A C2A C3A 51.7(11)
C13A Fe1A C2A C3A 95.3(8)
C1A C2A C3A C4A -1.3(10)
Fe1A C2A C3A C4A 59.0(6)
C1A C2A C3A B3A -175.6(9)
Fe1A C2A C3A B3A -115.3(10)
C1A C2A C3A Fe1A -60.3(6)
Br4A B3A C3A C4A 2.3(15)
Br3A B3A C3A C4A -178.5(7)
Br4A B3A C3A C2A 175.3(7)
Br3A B3A C3A C2A -5.5(14)
Br4A B3A C3A Fe1A 90.1(9)
Br3A B3A C3A Fe1A -90.7(9)
C15' Fe1A C3A C4A 40.7(16)
C14' Fe1A C3A C4A 76.7(8)
C13' Fe1A C3A C4A 119.7(7)
C11' Fe1A C3A C4A -165.4(11)
C12' Fe1A C3A C4A 161.3(6)
C2A Fe1A C3A C4A -117.7(7)
C5A Fe1A C3A C4A -36.2(5)
C1A Fe1A C3A C4A -80.0(6)
C14A Fe1A C3A C4A 90.4(7)
C13A Fe1A C3A C4A 134.4(7)
C15' Fe1A C3A C2A 158.3(14)
C14' Fe1A C3A C2A -165.6(7)
C13' Fe1A C3A C2A -122.6(6)
C11' Fe1A C3A C2A -47.7(13)
C12' Fe1A C3A C2A -81.0(7)
C5A Fe1A C3A C2A 81.5(6)
C4A Fe1A C3A C2A 117.7(7)
C1A Fe1A C3A C2A 37.7(5)
C14A Fe1A C3A C2A -151.9(7)
C13A Fe1A C3A C2A -107.9(7)
C15' Fe1A C3A B3A -82.4(17)
C14' Fe1A C3A B3A -46.4(11)
C13' Fe1A C3A B3A -3.3(10)
C11' Fe1A C3A B3A 71.6(14)
C12' Fe1A C3A B3A 38.2(10)
C2A Fe1A C3A B3A 119.3(10)
C5A Fe1A C3A B3A -159.3(9)
C4A Fe1A C3A B3A -123.1(10)
C1A Fe1A C3A B3A 156.9(9)
C14A Fe1A C3A B3A -32.6(10)
C13A Fe1A C3A B3A 11.4(10)
C2A C3A C4A C5A 0.4(10)
B3A C3A C4A C5A 174.5(9)
Fe1A C3A C4A C5A 59.0(6)
C2A C3A C4A Fe1A -58.6(6)
B3A C3A C4A Fe1A 115.5(10)
C15' Fe1A C4A C5A 75.2(8)
C14' Fe1A C4A C5A 118.5(7)
C13' Fe1A C4A C5A 162.3(6)
C11' Fe1A C4A C5A 42.6(15)
C12' Fe1A C4A C5A -165.4(10)
C2A Fe1A C4A C5A -81.5(6)
C1A Fe1A C4A C5A -37.4(5)
C3A Fe1A C4A C5A -120.5(7)
C14A Fe1A C4A C5A 133.8(7)
C13A Fe1A C4A C5A 166.1(7)
C15' Fe1A C4A C3A -164.3(7)
C14' Fe1A C4A C3A -121.1(7)
C13' Fe1A C4A C3A -77.2(7)
C11' Fe1A C4A C3A 163.1(13)
C12' Fe1A C4A C3A -45.0(13)
C2A Fe1A C4A C3A 38.9(5)
C5A Fe1A C4A C3A 120.5(7)
C1A Fe1A C4A C3A 83.1(5)
C14A Fe1A C4A C3A -105.8(7)
C13A Fe1A C4A C3A -73.4(8)
C3A C4A C5A C1A 0.7(11)
Fe1A C4A C5A C1A 59.9(6)
C3A C4A C5A Fe1A -59.2(6)
C2A C1A C5A C4A -1.5(10)
B1A C1A C5A C4A -174.0(9)
Fe1A C1A C5A C4A -60.0(7)
C2A C1A C5A Fe1A 58.5(6)
B1A C1A C5A Fe1A -114.0(10)
C15' Fe1A C5A C4A -121.8(7)
C14' Fe1A C5A C4A -78.1(8)
C13' Fe1A C5A C4A -40.5(14)
C11' Fe1A C5A C4A -164.0(6)
C12' Fe1A C5A C4A 161.7(14)
C2A Fe1A C5A C4A 82.1(6)
C1A Fe1A C5A C4A 120.3(8)
C3A Fe1A C5A C4A 37.5(5)
C14A Fe1A C5A C4A -65.6(9)
C13A Fe1A C5A C4A -79(3)
C15' Fe1A C5A C1A 118.0(7)
C14' Fe1A C5A C1A 161.7(7)
C13' Fe1A C5A C1A -160.8(11)
C11' Fe1A C5A C1A 75.8(7)
C12' Fe1A C5A C1A 41.4(17)
C2A Fe1A C5A C1A -38.1(5)
C4A Fe1A C5A C1A -120.3(8)
C3A Fe1A C5A C1A -82.8(6)
C14A Fe1A C5A C1A 174.1(7)
C13A Fe1A C5A C1A 161(3)
C15' Fe1A C11A C15A 14.1(19)
C14' Fe1A C11A C15A -22.4(9)
C13' Fe1A C11A C15A -65.1(9)
C11' Fe1A C11A C15A -141.3(17)
C12' Fe1A C11A C15A -107.2(10)
C2A Fe1A C11A C15A 171.6(8)
C5A Fe1A C11A C15A 90.6(9)
C4A Fe1A C11A C15A 53.7(12)
C1A Fe1A C11A C15A 134.5(9)
C3A Fe1A C11A C15A 19(11)
C14A Fe1A C11A C15A -36.1(8)
C13A Fe1A C11A C15A -80.3(10)
C15' Fe1A C11A C12A 132(3)
C14' Fe1A C11A C12A 95.8(11)
C13' Fe1A C11A C12A 53.2(10)
C11' Fe1A C11A C12A -23.1(12)
C12' Fe1A C11A C12A 11.1(9)
C2A Fe1A C11A C12A -70.1(12)
C5A Fe1A C11A C12A -151.1(9)
C4A Fe1A C11A C12A 171.9(9)
C1A Fe1A C11A C12A -107.3(9)
C3A Fe1A C11A C12A 138(11)
C14A Fe1A C11A C12A 82.2(10)
C13A Fe1A C11A C12A 37.9(9)
C15' Fe1A C11A C21A -111(3)
C14' Fe1A C11A C21A -148(2)
C13' Fe1A C11A C21A 170(2)
C11' Fe1A C11A C21A 94(2)
C12' Fe1A C11A C21A 128(2)
C2A Fe1A C11A C21A 46(2)
C5A Fe1A C11A C21A -34.5(19)
C4A Fe1A C11A C21A -71(2)
C1A Fe1A C11A C21A 9(2)
C3A Fe1A C11A C21A -106(11)
C14A Fe1A C11A C21A -161(2)
C13A Fe1A C11A C21A 155(2)
C15A C11A C12A C13A 0(2)
C21A C11A C12A C13A 175(2)
Fe1A C11A C12A C13A -61.4(15)
C15A C11A C12A C22A -176(2)
C21A C11A C12A C22A -1(4)
Fe1A C11A C12A C22A 123(3)
C15A C11A C12A Fe1A 61.0(14)
C21A C11A C12A Fe1A -124(2)
C15' Fe1A C12A C13A 100.7(11)
C14' Fe1A C12A C13A 54.2(10)
C13' Fe1A C12A C13A 7.2(8)
C11' Fe1A C12A C13A 150(3)
C12' Fe1A C12A C13A -37.6(12)
C2A Fe1A C12A C13A -104.8(9)
C5A Fe1A C12A C13A 164.8(8)
C4A Fe1A C12A C13A 64(5)
C1A Fe1A C12A C13A -151.3(8)
C3A Fe1A C12A C13A -59.6(13)
C14A Fe1A C12A C13A 38.2(9)
C15' Fe1A C12A C11A -16.6(9)
C14' Fe1A C12A C11A -63.1(10)
C13' Fe1A C12A C11A -110.2(11)
C11' Fe1A C12A C11A 32.8(18)
C12' Fe1A C12A C11A -155.0(19)
C2A Fe1A C12A C11A 137.9(9)
C5A Fe1A C12A C11A 47.5(14)
C4A Fe1A C12A C11A -54(5)
C1A Fe1A C12A C11A 91.4(10)
C3A Fe1A C12A C11A -177.0(8)
C14A Fe1A C12A C11A -79.2(10)
C13A Fe1A C12A C11A -117.3(14)
C15' Fe1A C12A C22A -140(2)
C14' Fe1A C12A C22A 174(2)
C13' Fe1A C12A C22A 126(2)
C11' Fe1A C12A C22A -91(3)
C12' Fe1A C12A C22A 82(2)
C2A Fe1A C12A C22A 15(2)
C5A Fe1A C12A C22A -76(2)
C4A Fe1A C12A C22A -177(4)
C1A Fe1A C12A C22A -32(2)
C3A Fe1A C12A C22A 60(2)
C14A Fe1A C12A C22A 158(2)
C13A Fe1A C12A C22A 119(2)
C11A C12A C13A C14A 2(2)
C22A C12A C13A C14A 178(2)
Fe1A C12A C13A C14A -60.5(13)
C11A C12A C13A C23A 179(2)
C22A C12A C13A C23A -5(4)
Fe1A C12A C13A C23A 116(2)
C11A C12A C13A Fe1A 62.9(15)
C22A C12A C13A Fe1A -121(2)
C15' Fe1A C13A C12A -57.3(10)
C14' Fe1A C13A C12A -103.5(12)
C13' Fe1A C13A C12A -160(2)
C11' Fe1A C13A C12A -10.8(10)
C12' Fe1A C13A C12A 36.1(12)
C2A Fe1A C13A C12A 98.0(10)
C5A Fe1A C13A C12A -102(3)
C4A Fe1A C13A C12A -170.9(9)
C1A Fe1A C13A C12A 53.6(14)
C3A Fe1A C13A C12A 144.9(9)
C14A Fe1A C13A C12A -118.2(13)
C15' Fe1A C13A C14A 60.9(9)
C14' Fe1A C13A C14A 14.8(9)
C13' Fe1A C13A C14A -41.6(17)
C11' Fe1A C13A C14A 107.4(10)
C12' Fe1A C13A C14A 154.3(19)
C2A Fe1A C13A C14A -143.7(8)
C5A Fe1A C13A C14A 16(4)
C4A Fe1A C13A C14A -52.6(12)
C1A Fe1A C13A C14A 171.8(9)
C3A Fe1A C13A C14A -96.8(9)
C15' Fe1A C13A C23A -176.7(19)
C14' Fe1A C13A C23A 137(2)
C13' Fe1A C13A C23A 81(3)
C11' Fe1A C13A C23A -130.2(19)
C12' Fe1A C13A C23A -83(2)
C2A Fe1A C13A C23A -21.3(19)
C5A Fe1A C13A C23A 138(3)
C4A Fe1A C13A C23A 69.8(19)
C1A Fe1A C13A C23A -66(2)
C3A Fe1A C13A C23A 25.6(18)
C14A Fe1A C13A C23A 122(2)
C12A C13A C14A C15A -4(2)
C23A C13A C14A C15A -180(2)
Fe1A C13A C14A C15A -65.1(13)
C12A C13A C14A C24A -174(2)
C23A C13A C14A C24A 10(4)
Fe1A C13A C14A C24A 125(2)
C12A C13A C14A Fe1A 61.3(14)
C23A C13A C14A Fe1A -115(2)
C15' Fe1A C14A C15A 18.6(8)
C14' Fe1A C14A C15A -14(2)
C13' Fe1A C14A C15A 139.6(16)
C11' Fe1A C14A C15A 60.9(9)
C12' Fe1A C14A C15A 103.9(10)
C2A Fe1A C14A C15A -176.7(8)
C5A Fe1A C14A C15A -61.1(11)
C4A Fe1A C14A C15A -98.6(9)
C1A Fe1A C14A C15A -36(3)
C3A Fe1A C14A C15A -142.2(8)
C13A Fe1A C14A C15A 115.5(13)
C15' Fe1A C14A C13A -96.9(11)
C14' Fe1A C14A C13A -130(3)
C13' Fe1A C14A C13A 24.2(10)
C11' Fe1A C14A C13A -54.6(9)
C12' Fe1A C14A C13A -11.6(9)
C2A Fe1A C14A C13A 67.8(12)
C5A Fe1A C14A C13A -176.6(8)
C4A Fe1A C14A C13A 145.9(9)
C1A Fe1A C14A C13A -152(3)
C3A Fe1A C14A C13A 102.3(9)
C15' Fe1A C14A C24A 140(2)
C14' Fe1A C14A C24A 107(3)
C13' Fe1A C14A C24A -99(2)
C11' Fe1A C14A C24A -177.5(19)
C12' Fe1A C14A C24A -134.5(19)
C2A Fe1A C14A C24A -55(2)
C5A Fe1A C14A C24A 60.5(19)
C4A Fe1A C14A C24A 23.0(18)
C1A Fe1A C14A C24A 85(4)
C3A Fe1A C14A C24A -20.6(19)
C13A Fe1A C14A C24A -123(2)
C12A C11A C15A C14A -2(2)
C21A C11A C15A C14A -177(2)
Fe1A C11A C15A C14A 57.4(13)
C12A C11A C15A C25A 179.9(19)
C21A C11A C15A C25A 5(4)
Fe1A C11A C15A C25A -120.7(19)
C12A C11A C15A Fe1A -59.4(14)
C21A C11A C15A Fe1A 126(2)
C13A C14A C15A C11A 4(2)
C24A C14A C15A C11A 174.0(19)
Fe1A C14A C15A C11A -59.3(14)
C13A C14A C15A C25A -178.5(19)
C24A C14A C15A C25A -8(3)
Fe1A C14A C15A C25A 119(2)
C13A C14A C15A Fe1A 62.8(12)
C24A C14A C15A Fe1A -127(2)
C15' Fe1A C15A C11A -12.1(16)
C14' Fe1A C15A C11A 129.8(19)
C13' Fe1A C15A C11A 100.3(10)
C11' Fe1A C15A C11A 18.1(8)
C12' Fe1A C15A C11A 58.8(9)
C2A Fe1A C15A C11A -79(5)
C5A Fe1A C15A C11A -102.7(9)
C4A Fe1A C15A C11A -144.3(9)
C1A Fe1A C15A C11A -66.7(11)
C3A Fe1A C15A C11A -178.6(8)
C14A Fe1A C15A C11A 120.9(13)
C13A Fe1A C15A C11A 81.1(10)
C15' Fe1A C15A C14A -133(2)
C14' Fe1A C15A C14A 8.8(15)
C13' Fe1A C15A C14A -20.6(9)
C11' Fe1A C15A C14A -102.8(10)
C12' Fe1A C15A C14A -62.1(9)
C2A Fe1A C15A C14A 160(5)
C5A Fe1A C15A C14A 136.4(8)
C4A Fe1A C15A C14A 94.8(9)
C1A Fe1A C15A C14A 172.4(8)
C3A Fe1A C15A C14A 60.5(11)
C13A Fe1A C15A C14A -39.8(8)
C15' Fe1A C15A C25A 107(2)
C14' Fe1A C15A C25A -111(2)
C13' Fe1A C15A C25A -140.7(17)
C11' Fe1A C15A C25A 137.1(17)
C12' Fe1A C15A C25A 177.8(16)
C2A Fe1A C15A C25A 40(6)
C5A Fe1A C15A C25A 16.3(16)
C4A Fe1A C15A C25A -25.3(16)
C1A Fe1A C15A C25A 52.3(18)
C3A Fe1A C15A C25A -59.6(18)
C14A Fe1A C15A C25A -120.1(19)
C13A Fe1A C15A C25A -159.9(17)
C14' Fe1A C11' C15' -39.3(8)
C13' Fe1A C11' C15' -84.7(9)
C12' Fe1A C11' C15' -121.1(11)
C2A Fe1A C11' C15' 158.4(8)
C5A Fe1A C11' C15' 74.4(9)
C4A Fe1A C11' C15' 42.8(17)
C1A Fe1A C11' C15' 115.8(8)
C3A Fe1A C11' C15' -166.8(11)
C14A Fe1A C11' C15' -54.5(9)
C13A Fe1A C11' C15' -94.1(10)
C15' Fe1A C11' C12' 121.1(11)
C14' Fe1A C11' C12' 81.8(8)
C13' Fe1A C11' C12' 36.4(7)
C2A Fe1A C11' C12' -80.5(8)
C5A Fe1A C11' C12' -164.5(6)
C4A Fe1A C11' C12' 163.9(12)
C1A Fe1A C11' C12' -123.0(7)
C3A Fe1A C11' C12' -45.6(15)
C14A Fe1A C11' C12' 66.6(8)
C13A Fe1A C11' C12' 27.0(7)
C15' Fe1A C11' C21' -119.9(18)
C14' Fe1A C11' C21' -159.2(17)
C13' Fe1A C11' C21' 155.4(16)
C12' Fe1A C11' C21' 119.0(18)
C2A Fe1A C11' C21' 38.5(17)
C5A Fe1A C11' C21' -45.5(17)
C4A Fe1A C11' C21' -77(2)
C1A Fe1A C11' C21' -4.0(16)
C3A Fe1A C11' C21' 73(2)
C14A Fe1A C11' C21' -174.4(17)
C13A Fe1A C11' C21' 146.0(17)
C15' C11' C12' C13' -1.0(18)
C21' C11' C12' C13' 175.5(15)
Fe1A C11' C12' C13' -56.2(10)
C15' C11' C12' C22' 176.1(16)
C21' C11' C12' C22' -7(3)
Fe1A C11' C12' C22' 120.8(16)
C15' C11' C12' Fe1A 55.2(11)
C21' C11' C12' Fe1A -128.2(16)
C15' Fe1A C12' C13' 84.4(8)
C14' Fe1A C12' C13' 39.2(8)
C11' Fe1A C12' C13' 121.9(11)
C2A Fe1A C12' C13' -120.1(7)
C5A Fe1A C12' C13' 166.6(13)
C4A Fe1A C12' C13' -44.3(15)
C1A Fe1A C12' C13' -161.8(7)
C3A Fe1A C12' C13' -77.0(8)
C14A Fe1A C12' C13' 25.4(8)
C13A Fe1A C12' C13' 7.1(13)
C15' Fe1A C12' C11' -37.5(8)
C14' Fe1A C12' C11' -82.6(8)
C13' Fe1A C12' C11' -121.9(11)
C2A Fe1A C12' C11' 118.0(7)
C5A Fe1A C12' C11' 44.8(18)
C4A Fe1A C12' C11' -166.2(10)
C1A Fe1A C12' C11' 76.4(8)
C3A Fe1A C12' C11' 161.1(7)
C14A Fe1A C12' C11' -96.5(9)
C13A Fe1A C12' C11' -114.7(16)
C15' Fe1A C12' C22' -156.9(16)
C14' Fe1A C12' C22' 157.9(16)
C13' Fe1A C12' C22' 118.7(17)
C11' Fe1A C12' C22' -119.5(16)
C2A Fe1A C12' C22' -1.5(15)
C5A Fe1A C12' C22' -75(2)
C4A Fe1A C12' C22' 74.4(19)
C1A Fe1A C12' C22' -43.1(16)
C3A Fe1A C12' C22' 41.7(15)
C14A Fe1A C12' C22' 144.1(16)
C13A Fe1A C12' C22' 126(2)
C11' C12' C13' C14' -1.9(18)
C22' C12' C13' C14' -179.0(16)
Fe1A C12' C13' C14' -58.3(12)
C11' C12' C13' C23' -172.6(17)
C22' C12' C13' C23' 10(3)
Fe1A C12' C13' C23' 131.1(18)
C11' C12' C13' Fe1A 56.3(10)
C22' C12' C13' Fe1A -120.7(16)
C15' Fe1A C13' C12' -81.1(8)
C14' Fe1A C13' C12' -118.6(12)
C11' Fe1A C13' C12' -36.5(7)
C2A Fe1A C13' C12' 78.7(9)
C5A Fe1A C13' C12' -169.7(10)
C4A Fe1A C13' C12' 161.6(7)
C1A Fe1A C13' C12' 50.1(18)
C3A Fe1A C13' C12' 120.1(7)
C14A Fe1A C13' C12' -128.1(15)
C13A Fe1A C13' C12' -9.8(18)
C15' Fe1A C13' C14' 37.5(8)
C11' Fe1A C13' C14' 82.1(9)
C12' Fe1A C13' C14' 118.6(12)
C2A Fe1A C13' C14' -162.7(8)
C5A Fe1A C13' C14' -51.1(16)
C4A Fe1A C13' C14' -79.9(9)
C1A Fe1A C13' C14' 168.6(13)
C3A Fe1A C13' C14' -121.3(8)
C14A Fe1A C13' C14' -9.5(12)
C13A Fe1A C13' C14' 109(2)
C15' Fe1A C13' C23' 160.3(19)
C14' Fe1A C13' C23' 123(2)
C11' Fe1A C13' C23' -155.1(19)
C12' Fe1A C13' C23' -119(2)
C2A Fe1A C13' C23' -40(2)
C5A Fe1A C13' C23' 72(2)
C4A Fe1A C13' C23' 42.9(19)
C1A Fe1A C13' C23' -69(3)
C3A Fe1A C13' C23' 1.5(19)
C14A Fe1A C13' C23' 113(2)
C13A Fe1A C13' C23' -128(3)
C12' C13' C14' C15' 4(2)
C23' C13' C14' C15' 174.2(19)
Fe1A C13' C14' C15' -56.0(13)
C12' C13' C14' C24' 179.9(19)
C23' C13' C14' C24' -10(3)
Fe1A C13' C14' C24' 120(2)
C12' C13' C14' Fe1A 60.2(11)
C23' C13' C14' Fe1A -130(2)
C13' Fe1A C14' C15' 120.9(13)
C11' Fe1A C14' C15' 39.1(8)
C12' Fe1A C14' C15' 83.0(9)
C2A Fe1A C14' C15' 168.7(13)
C5A Fe1A C14' C15' -80.3(10)
C4A Fe1A C14' C15' -120.7(9)
C1A Fe1A C14' C15' -49.6(17)
C3A Fe1A C14' C15' -162.2(8)
C14A Fe1A C14' C15' 139(3)
C13A Fe1A C14' C15' 99.5(11)
C15' Fe1A C14' C13' -120.9(13)
C11' Fe1A C14' C13' -81.8(9)
C12' Fe1A C14' C13' -37.9(8)
C2A Fe1A C14' C13' 47.8(19)
C5A Fe1A C14' C13' 158.8(8)
C4A Fe1A C14' C13' 118.4(8)
C1A Fe1A C14' C13' -170.5(11)
C3A Fe1A C14' C13' 76.9(10)
C14A Fe1A C14' C13' 18(2)
C13A Fe1A C14' C13' -21.5(7)
C15' Fe1A C14' C24' 121(2)
C13' Fe1A C14' C24' -118(2)
C11' Fe1A C14' C24' 159.8(18)
C12' Fe1A C14' C24' -156.3(18)
C2A Fe1A C14' C24' -71(2)
C5A Fe1A C14' C24' 40.4(18)
C4A Fe1A C14' C24' 0.0(18)
C1A Fe1A C14' C24' 71(2)
C3A Fe1A C14' C24' -41.6(19)
C14A Fe1A C14' C24' -100(3)
C13A Fe1A C14' C24' -140(2)
C13' C14' C15' C11' -5(2)
C24' C14' C15' C11' 180(2)
Fe1A C14' C15' C11' -62.5(12)
C13' C14' C15' C25' -179.8(18)
C24' C14' C15' C25' 5(3)
Fe1A C14' C15' C25' 123(2)
C13' C14' C15' Fe1A 57.7(13)
C24' C14' C15' Fe1A -118(2)
C12' C11' C15' C14' 4(2)
C21' C11' C15' C14' -172.7(17)
Fe1A C11' C15' C14' 61.7(13)
C12' C11' C15' C25' 178.8(17)
C21' C11' C15' C25' 2(3)
Fe1A C11' C15' C25' -123.2(19)
C12' C11' C15' Fe1A -58.0(11)
C21' C11' C15' Fe1A 125.6(17)
C13' Fe1A C15' C14' -37.6(9)
C11' Fe1A C15' C14' -117.7(12)
C12' Fe1A C15' C14' -81.1(9)
C2A Fe1A C15' C14' -170.4(11)
C5A Fe1A C15' C14' 117.7(9)
C4A Fe1A C15' C14' 77.9(10)
C1A Fe1A C15' C14' 159.4(8)
C3A Fe1A C15' C14' 47.6(18)
C14A Fe1A C15' C14' -11.9(8)
C13A Fe1A C15' C14' -55.4(9)
C14' Fe1A C15' C11' 117.7(12)
C13' Fe1A C15' C11' 80.1(9)
C12' Fe1A C15' C11' 36.7(7)
C2A Fe1A C15' C11' -52.7(16)
C5A Fe1A C15' C11' -124.6(8)
C4A Fe1A C15' C11' -164.4(7)
C1A Fe1A C15' C11' -82.9(9)
C3A Fe1A C15' C11' 165.3(12)
C14A Fe1A C15' C11' 105.9(10)
C13A Fe1A C15' C11' 62.3(9)
C14' Fe1A C15' C25' -122.3(19)
C13' Fe1A C15' C25' -159.9(17)
C11' Fe1A C15' C25' 120.0(19)
C12' Fe1A C15' C25' 156.7(17)
C2A Fe1A C15' C25' 67(2)
C5A Fe1A C15' C25' -4.6(17)
C4A Fe1A C15' C25' -44.4(18)
C1A Fe1A C15' C25' 37.1(18)
C3A Fe1A C15' C25' -75(2)
C14A Fe1A C15' C25' -134.1(19)
C13A Fe1A C15' C25' -177.7(18)
